data_7714411
loop_
_publ_author_name
'Kiseleva, Marina A.'
'Andrei, Churakov'
'Taydakov, Ilya V.'
'Metlin, Mikhail T.'
'Kozyukhin, Sergey'
'Bezzubov, Stanislav'

_publ_section_title
;
 Aggregation-induced emission of cyclometalated rhodium(III) and
 iridium(III) phenylpyridine complexes with ancillary 1,3-diketones
;
_journal_name_full 'Dalton Transactions'
_journal_paper_doi 10.1039/D3DT02651E
_journal_year 2023
_chemical_formula_moiety 'C30 H20 F3 N2 O2 Rh S'
_chemical_formula_sum 'C30 H20 F3 N2 O2 Rh S'
_chemical_formula_weight 632.45
_space_group_crystal_system monoclinic
_space_group_IT_number 14
_space_group_name_Hall '-P 2ybc'
_space_group_name_H-M_alt 'P 1 21/c 1'
_atom_sites_solution_hydrogens geom
_atom_sites_solution_primary dual
_audit_creation_date 2021-06-29
_audit_creation_method
;
Olex2 1.3
(compiled Nov 21 2019 18:26:39 for OlexSys, GUI svn.r6003)
;
_audit_update_record
;
2021-06-29 deposited with the CCDC.	2023-11-07 downloaded from the CCDC.
;
_cell_angle_alpha 90
_cell_angle_beta 112.9990(10)
_cell_angle_gamma 90
_cell_formula_units_Z 8
_cell_length_a 15.4022(5)
_cell_length_b 20.3286(6)
_cell_length_c 17.4956(6)
_cell_measurement_reflns_used 9970
_cell_measurement_temperature 150.0
_cell_measurement_theta_max 28.29
_cell_measurement_theta_min 2.37
_cell_volume 5042.5(3)
_computing_cell_refinement 'APEX3 v.2017.3_0 (Bruker AXS, 2017)'
_computing_data_collection 'APEX3 v.2017.3_0 (Bruker AXS, 2017)'
_computing_data_reduction 'SAINT v8.38A (Bruker AXS, 2016)'
_computing_molecular_graphics 'Olex2 1.3 (Dolomanov et al., 2009)'
_computing_publication_material 'Olex2 1.3 (Dolomanov et al., 2009)'
_computing_structure_refinement 'SHELXL 2018/3 (Sheldrick, 2015)'
_computing_structure_solution 'SHELXT 2018/2 (Sheldrick, 2018)'
_diffrn_ambient_temperature 150.0
_diffrn_detector 'Bruker PHOTON III CMOS'
_diffrn_detector_area_resol_mean 10.4
_diffrn_detector_type 'CMOS sensor'
_diffrn_measured_fraction_theta_full 0.999
_diffrn_measured_fraction_theta_max 0.993
_diffrn_measurement_device '3-circle diffractometer'
_diffrn_measurement_device_type 'Bruker D8 Venture'
_diffrn_measurement_method \w-scan
_diffrn_radiation_monochromator 'focusing mirrors'
_diffrn_radiation_probe x-ray
_diffrn_radiation_type MoK\a
_diffrn_radiation_wavelength 0.71073
_diffrn_reflns_av_R_equivalents 0.0410
_diffrn_reflns_av_unetI/netI 0.0364
_diffrn_reflns_Laue_measured_fraction_full 0.999
_diffrn_reflns_Laue_measured_fraction_max 0.993
_diffrn_reflns_limit_h_max 20
_diffrn_reflns_limit_h_min -20
_diffrn_reflns_limit_k_max 27
_diffrn_reflns_limit_k_min -27
_diffrn_reflns_limit_l_max 23
_diffrn_reflns_limit_l_min -23
_diffrn_reflns_number 58653
_diffrn_reflns_point_group_measured_fraction_full 0.999
_diffrn_reflns_point_group_measured_fraction_max 0.993
_diffrn_reflns_theta_full 25.242
_diffrn_reflns_theta_max 28.298
_diffrn_reflns_theta_min 2.004
_diffrn_source 'microfocus sealed X-ray tube'
_diffrn_source_current 1.4
_diffrn_source_power 0.07
_diffrn_source_type 'Incoatec I\mS microsource'
_diffrn_source_voltage 50.0
_diffrn_standards_number 0
_exptl_absorpt_coefficient_mu 0.815
_exptl_absorpt_correction_T_max 0.7457
_exptl_absorpt_correction_T_min 0.6744
_exptl_absorpt_correction_type multi-scan
_exptl_absorpt_process_details
;
SADABS-2016/2 (Bruker,2016/2) was used for absorption correction.
wR2(int) was 0.1049 before and 0.0498 after correction.
The Ratio of minimum to maximum transmission is 0.9044.
The \l/2 correction factor is Not present.
;
_exptl_crystal_colour yellow
_exptl_crystal_colour_primary yellow
_exptl_crystal_density_diffrn 1.666
_exptl_crystal_description plate
_exptl_crystal_F_000 2544
_exptl_crystal_preparation Luminescent
_exptl_crystal_recrystallization_method 'Re-crystallisation from solvent: CH2Cl2, hexane'
_exptl_crystal_size_max 0.21
_exptl_crystal_size_mid 0.15
_exptl_crystal_size_min 0.05
_refine_diff_density_max 1.531
_refine_diff_density_min -1.324
_refine_diff_density_rms 0.090
_refine_ls_extinction_method none
_refine_ls_goodness_of_fit_ref 1.019
_refine_ls_hydrogen_treatment constr
_refine_ls_matrix_type full
_refine_ls_number_parameters 691
_refine_ls_number_reflns 12448
_refine_ls_number_restraints 22
_refine_ls_restrained_S_all 1.034
_refine_ls_R_factor_all 0.0515
_refine_ls_R_factor_gt 0.0378
_refine_ls_shift/su_max 0.002
_refine_ls_shift/su_mean 0.000
_refine_ls_structure_factor_coef Fsqd
_refine_ls_weighting_details 'w=1/[\s^2^(Fo^2^)+(0.0330P)^2^+7.8584P] where P=(Fo^2^+2Fc^2^)/3'
_refine_ls_weighting_scheme calc
_refine_ls_wR_factor_gt 0.0807
_refine_ls_wR_factor_ref 0.0861
_reflns_Friedel_coverage 0.000
_reflns_number_gt 10248
_reflns_number_total 12448
_reflns_threshold_expression 'I > 2\s(I)'
_cod_data_source_file d3dt02651e2.cif
_cod_data_source_block mk52
_cod_depositor_comments
;
The following automatic conversions were performed:

data item '_diffrn_radiation_probe' value 'X-ray' was changed to
'x-ray' in accordance with the
/home/data/users/saulius/crontab/automatic-downloads/rss-feeds/RSC/lib/dictionaries/cif_core.dic
dictionary named 'cif_core.dic' version 2.4.2 last updated on
2011-04-26.

Automatic conversion script
Id: cif_fix_values 8170 2020-07-09 18:12:32Z antanas 
;
_cod_database_code 7714411
_shelx_shelxl_version_number 2018/3
_shelx_space_group_comment
;
The symmetry employed for this shelxl refinement is uniquely defined
by the following loop, which should always be used as a source of
symmetry information in preference to the above space-group names.
They are only intended as comments.
;
_shelx_estimated_absorpt_t_max 0.960
_shelx_estimated_absorpt_t_min 0.847
_computing.bruker_data_scaling 'SADABS V2012/1 (Bruker AXS Inc.)'

_olex2_refinement_description
;
1. Fixed Uiso
 At 1.2 times of:
  All C(H) groups
2. Restrained distances
 C31-C00S
 1.462 with sigma of 0.001
 C025-C005
 1.41 with sigma of 0.005
 C33-C32
 1.36 with sigma of 0.005
 C01K-C025
 2.3 with sigma of 0.02
 C34-C32
 1.4 with sigma of 0.005
 C01K-C005
 1.38 with sigma of 0.001
 C005-C026
 2.3 with sigma of 0.01
 S4-C31 = S4-C33
 1.71 with sigma of 0.005
 C34-C31
 1.38 with sigma of 0.001
 C026-C025
 1.36 with sigma of 0.005
 S004-C026
 1.7 with sigma of 0.02
 S004-C026 = S004-C01K
 1.69 with sigma of 0.001
 C01K-C00S
 1.462 with sigma of 0.001
 C01K-C00S \\sim C31-C00S
 with sigma of 0.005
 S004-C01K \\sim S004-C026 \\sim S4-C31 \\sim S4-C33
 with sigma of 0.01
3. Uiso/Uaniso restraints and constraints
Uanis(S004) = Uanis(C005) = Uanis(C025) = Uanis(C026) = Uanis(C32) = Uanis(C31)
= Uanis(S4) = Uanis(C33) = Uanis(C34) = Uanis(C01K)
4. Others
 Fixed Sof: S004(0.5) C005(0.5) H005(0.5) C01K(0.5) C025(0.5) H025(0.5)
 C026(0.5) H026(0.5) C32(0.5) H32(0.5) C31(0.5) S4(0.5) C33(0.5) H33(0.5)
 C34(0.5) H34(0.5)
 Fixed X: C01K(0.76845)
 Fixed Y: C01K(0.395161)
 Fixed Z: C01K(0.52062)
5.a Aromatic/amide H refined with riding coordinates:
 C005(H005), C3(H3), C00T(H00T), C2(H2), C28(H28), C012(H012), C013(H013),
 C13(H13), C015(H015), C016(H016), C8(H8), C018(H018), C019(H019), C01A(H01A),
 C5(H5), C01E(H01E), C01F(H01F), C22(H22), C10(H10), C25(H25), C16(H16),
 C01N(H01N), C14(H14), C01P(H01P), C20(H20), C01R(H01R), C29(H29), C30(H30),
 C4(H4), C01V(H01V), C11(H11), C9(H9), C15(H15), C020(H020), C19(H19), C21(H21),
  C023(H023), C024(H024), C025(H025), C026(H026), C32(H32), C33(H33), C34(H34)
;
_olex2_submission_special_instructions 'No special instructions were received'

loop_
_space_group_symop_operation_xyz
'x, y, z'
'-x, y+1/2, -z+1/2'
'-x, -y, -z'
'x, -y-1/2, z-1/2'

loop_
_atom_site_label
_atom_site_type_symbol
_atom_site_fract_x
_atom_site_fract_y
_atom_site_fract_z
_atom_site_U_iso_or_equiv
_atom_site_adp_type
_atom_site_occupancy
_atom_site_site_symmetry_order
_atom_site_calc_flag
_atom_site_refinement_flags_posn
_atom_site_refinement_flags_adp
_atom_site_refinement_flags_occupancy
_atom_site_disorder_assembly
_atom_site_disorder_group
Rh01 Rh 0.61939(2) 0.21639(2) 0.54698(2) 0.01597(5) Uani 1 1 d . . . . .
Rh1 Rh 0.14096(2) 0.22987(2) 0.29262(2) 0.01671(6) Uani 1 1 d . . . . .
S1 S -0.10537(5) 0.36712(3) 0.32811(5) 0.02452(15) Uani 1 1 d . . . . .
S004 S 0.76170(13) 0.47876(4) 0.51176(13) 0.0256(2) Uani 0.5 1 d D . P A 1
C005 C 0.8559(3) 0.3755(3) 0.5249(6) 0.0256(2) Uani 0.5 1 d D . P A 1
H005 H 0.872738 0.330349 0.527602 0.031 Uiso 0.5 1 calc R U P A 1
O006 O 0.52425(13) 0.29500(9) 0.55144(12) 0.0220(4) Uani 1 1 d . . . . .
O007 O 0.70670(13) 0.29357(9) 0.52739(12) 0.0202(4) Uani 1 1 d . . . . .
O2 O 0.05632(14) 0.30411(9) 0.31787(12) 0.0226(4) Uani 1 1 d . . . . .
O1 O 0.23804(13) 0.30920(9) 0.29308(12) 0.0230(4) Uani 1 1 d . . . . .
F1 F 0.29690(13) 0.47375(8) 0.32247(12) 0.0374(4) Uani 1 1 d . . . . .
F00B F 0.38455(13) 0.37075(9) 0.54060(15) 0.0483(6) Uani 1 1 d . . . . .
F3 F 0.37366(13) 0.39089(9) 0.30419(15) 0.0477(6) Uani 1 1 d . . . . .
F2 F 0.25960(16) 0.43363(10) 0.20109(13) 0.0476(5) Uani 1 1 d . . . . .
F00E F 0.43686(16) 0.44684(11) 0.48740(15) 0.0571(7) Uani 1 1 d . . . . .
N00F N 0.67825(16) 0.22374(10) 0.67323(14) 0.0180(4) Uani 1 1 d . . . . .
N00G N 0.55581(15) 0.20584(10) 0.42152(14) 0.0181(4) Uani 1 1 d . . . . .
N1 N 0.20538(15) 0.20909(11) 0.41535(14) 0.0188(5) Uani 1 1 d . . . . .
N2 N 0.07936(16) 0.24136(11) 0.16647(14) 0.0202(5) Uani 1 1 d . . . . .
F00J F 0.49245(16) 0.43394(12) 0.61792(15) 0.0609(7) Uani 1 1 d . . . . .
C00K C 0.70131(19) 0.14684(12) 0.53235(17) 0.0188(5) Uani 1 1 d . . . . .
C1 C 0.05333(18) 0.16178(12) 0.30094(17) 0.0185(5) Uani 1 1 d . . . . .
C18 C 0.11949(19) 0.20536(13) 0.12319(17) 0.0201(5) Uani 1 1 d . . . . .
C26 C 0.06343(19) 0.36553(13) 0.31055(16) 0.0201(5) Uani 1 1 d . . . . .
C3 C -0.0907(2) 0.09792(13) 0.25623(19) 0.0250(6) Uani 1 1 d . . . . .
H3 H -0.148637 0.085323 0.213267 0.030 Uiso 1 1 calc R U . . .
C00P C 0.54923(18) 0.14481(13) 0.57450(17) 0.0203(5) Uani 1 1 d . . . . .
C00Q C 0.67919(18) 0.12865(12) 0.44913(16) 0.0180(5) Uani 1 1 d . . . . .
C12 C 0.21363(18) 0.16273(12) 0.26099(17) 0.0194(5) Uani 1 1 d . . . . .
C00S C 0.69170(13) 0.35503(11) 0.52445(16) 0.0202(5) Uani 1 1 d D . . . .
C00T C 0.4850(2) 0.10050(13) 0.52033(19) 0.0243(6) Uani 1 1 d . . . . .
H00T H 0.471213 0.103012 0.462530 0.029 Uiso 1 1 calc R U . . .
C00U C 0.59666(18) 0.16164(12) 0.38750(16) 0.0184(5) Uani 1 1 d . . . . .
C2 C -0.03165(19) 0.14220(13) 0.23941(17) 0.0222(6) Uani 1 1 d . . . . .
H2 H -0.049736 0.159366 0.184863 0.027 Uiso 1 1 calc R U . . .
C28 C -0.0339(2) 0.47144(13) 0.29492(18) 0.0241(6) Uani 1 1 d . . . . .
H28 H 0.007134 0.500850 0.283103 0.029 Uiso 1 1 calc R U . . .
C7 C 0.16492(19) 0.16143(12) 0.44462(17) 0.0189(5) Uani 1 1 d . . . . .
C6 C 0.07756(19) 0.13593(12) 0.38115(17) 0.0195(5) Uani 1 1 d . . . . .
C27 C -0.01569(18) 0.40553(13) 0.31095(17) 0.0198(5) Uani 1 1 d . . . . .
C24 C 0.21715(19) 0.36911(13) 0.29431(17) 0.0210(6) Uani 1 1 d . . . . .
C011 C 0.63895(18) 0.18479(13) 0.71455(17) 0.0193(5) Uani 1 1 d . . . . .
C012 C 0.4828(2) 0.18864(15) 0.25181(18) 0.0283(6) Uani 1 1 d . . . . .
H012 H 0.457976 0.183017 0.193260 0.034 Uiso 1 1 calc R U . . .
C013 C 0.4419(2) 0.23272(14) 0.28747(18) 0.0274(6) Uani 1 1 d . . . . .
H013 H 0.388296 0.257631 0.254029 0.033 Uiso 1 1 calc R U . . .
C13 C 0.28114(19) 0.11905(13) 0.31268(18) 0.0234(6) Uani 1 1 d . . . . .
H13 H 0.294044 0.118211 0.370394 0.028 Uiso 1 1 calc R U . . .
C015 C 0.7329(2) 0.08246(13) 0.42800(18) 0.0235(6) Uani 1 1 d . . . . .
H015 H 0.717751 0.071757 0.371382 0.028 Uiso 1 1 calc R U . . .
C016 C 0.5603(2) 0.15261(14) 0.30200(17) 0.0243(6) Uani 1 1 d . . . . .
H016 H 0.588686 0.121760 0.278042 0.029 Uiso 1 1 calc R U . . .
C8 C 0.2065(2) 0.14257(14) 0.52739(17) 0.0250(6) Uani 1 1 d . . . . .
H8 H 0.177892 0.109545 0.548193 0.030 Uiso 1 1 calc R U . . .
C018 C 0.7774(2) 0.11523(14) 0.59352(18) 0.0257(6) Uani 1 1 d . . . . .
H018 H 0.793600 0.125886 0.650301 0.031 Uiso 1 1 calc R U . . .
C019 C 0.74437(19) 0.26802(13) 0.71633(17) 0.0214(5) Uani 1 1 d . . . . .
H019 H 0.772618 0.294274 0.687392 0.026 Uiso 1 1 calc R U . . .
C01A C 0.7324(2) 0.23771(14) 0.84319(17) 0.0246(6) Uani 1 1 d . . . . .
H01A H 0.750340 0.242944 0.901322 0.030 Uiso 1 1 calc R U . . .
C17 C 0.19475(19) 0.16152(13) 0.17527(17) 0.0206(5) Uani 1 1 d . . . . .
C01C C 0.56862(19) 0.13911(13) 0.66012(17) 0.0206(5) Uani 1 1 d . . . . .
C5 C 0.0180(2) 0.09098(13) 0.39796(18) 0.0232(6) Uani 1 1 d . . . . .
H5 H 0.035260 0.073627 0.452332 0.028 Uiso 1 1 calc R U . . .
C01E C 0.4800(2) 0.24001(14) 0.37236(18) 0.0241(6) Uani 1 1 d . . . . .
H01E H 0.451666 0.270274 0.397056 0.029 Uiso 1 1 calc R U . . .
C01F C 0.4411(2) 0.05287(14) 0.5497(2) 0.0298(7) Uani 1 1 d . . . . .
H01F H 0.397717 0.023228 0.511761 0.036 Uiso 1 1 calc R U . . .
C01G C 0.53833(19) 0.35458(13) 0.54115(17) 0.0213(6) Uani 1 1 d . . . . .
C22 C 0.0073(2) 0.28209(13) 0.12533(18) 0.0245(6) Uani 1 1 d . . . . .
H22 H -0.020490 0.306733 0.156005 0.029 Uiso 1 1 calc R U . . .
C10 C 0.3304(2) 0.21993(14) 0.54833(18) 0.0264(6) Uani 1 1 d . . . . .
H10 H 0.387718 0.240414 0.582967 0.032 Uiso 1 1 calc R U . . .
C01J C 0.4624(2) 0.40143(14) 0.5460(2) 0.0260(6) Uani 1 1 d . . . . .
C01K C 0.768450 0.395161 0.520620 0.0256(2) Uani 0.5 1 d D . P A 1
C25 C 0.1396(2) 0.39839(14) 0.30089(19) 0.0261(6) Uani 1 1 d . . . . .
H25 H 0.137081 0.445071 0.298749 0.031 Uiso 1 1 calc R U . . .
C16 C 0.2453(2) 0.11966(14) 0.14403(19) 0.0265(6) Uani 1 1 d . . . . .
H16 H 0.233509 0.120312 0.086537 0.032 Uiso 1 1 calc R U . . .
C01N C 0.7726(2) 0.27672(14) 0.80075(18) 0.0246(6) Uani 1 1 d . . . . .
H01N H 0.818753 0.308812 0.829308 0.030 Uiso 1 1 calc R U . . .
C14 C 0.3298(2) 0.07670(14) 0.2807(2) 0.0272(6) Uani 1 1 d . . . . .
H14 H 0.375294 0.047199 0.316739 0.033 Uiso 1 1 calc R U . . .
C01P C 0.6663(2) 0.19137(14) 0.80025(17) 0.0235(6) Uani 1 1 d . . . . .
H01P H 0.639278 0.163798 0.828904 0.028 Uiso 1 1 calc R U . . .
C20 C 0.0123(2) 0.25314(15) -0.00492(18) 0.0293(7) Uani 1 1 d . . . . .
H20 H -0.010559 0.257289 -0.063596 0.035 Uiso 1 1 calc R U . . .
C01R C 0.5234(2) 0.09125(14) 0.6891(2) 0.0280(6) Uani 1 1 d . . . . .
H01R H 0.536224 0.088297 0.746667 0.034 Uiso 1 1 calc R U . . .
C29 C -0.1206(2) 0.49037(14) 0.29805(19) 0.0270(6) Uani 1 1 d . . . . .
H29 H -0.144227 0.534090 0.289061 0.032 Uiso 1 1 calc R U . . .
C30 C -0.1664(2) 0.43909(14) 0.31534(19) 0.0266(6) Uani 1 1 d . . . . .
H30 H -0.225710 0.442855 0.319810 0.032 Uiso 1 1 calc R U . . .
C4 C -0.0656(2) 0.07208(14) 0.33525(19) 0.0258(6) Uani 1 1 d . . . . .
H4 H -0.105849 0.041428 0.346263 0.031 Uiso 1 1 calc R U . . .
C01V C 0.8300(2) 0.06816(15) 0.57206(19) 0.0312(7) Uani 1 1 d . . . . .
H01V H 0.881215 0.046828 0.614401 0.037 Uiso 1 1 calc R U . . .
C11 C 0.2861(2) 0.23740(13) 0.46608(17) 0.0228(6) Uani 1 1 d . . . . .
H11 H 0.313627 0.270594 0.444486 0.027 Uiso 1 1 calc R U . . .
C9 C 0.2895(2) 0.17189(15) 0.57945(18) 0.0288(6) Uani 1 1 d . . . . .
H9 H 0.318305 0.159171 0.636101 0.035 Uiso 1 1 calc R U . . .
C23 C 0.2880(2) 0.41687(14) 0.2821(2) 0.0279(6) Uani 1 1 d . . . . .
C15 C 0.3123(2) 0.07734(15) 0.1968(2) 0.0296(7) Uani 1 1 d . . . . .
H15 H 0.346244 0.048741 0.175572 0.036 Uiso 1 1 calc R U . . .
C020 C 0.6108(2) 0.38556(14) 0.5280(2) 0.0289(7) Uani 1 1 d . . . . .
H020 H 0.605998 0.431905 0.520619 0.035 Uiso 1 1 calc R U . . .
C19 C 0.0858(2) 0.21092(14) 0.03691(18) 0.0259(6) Uani 1 1 d . . . . .
H19 H 0.113579 0.185525 0.006831 0.031 Uiso 1 1 calc R U . . .
C21 C -0.0275(2) 0.28936(14) 0.04024(19) 0.0289(6) Uani 1 1 d . . . . .
H21 H -0.078160 0.318779 0.012952 0.035 Uiso 1 1 calc R U . . .
C023 C 0.4598(2) 0.04821(15) 0.6336(2) 0.0325(7) Uani 1 1 d . . . . .
H023 H 0.429309 0.015611 0.653090 0.039 Uiso 1 1 calc R U . . .
C024 C 0.8082(2) 0.05229(14) 0.48969(19) 0.0281(6) Uani 1 1 d . . . . .
H024 H 0.844966 0.020708 0.475606 0.034 Uiso 1 1 calc R U . . .
C025 C 0.9185(4) 0.4252(2) 0.5250(5) 0.0256(2) Uani 0.5 1 d D . P A 1
H025 H 0.981273 0.418920 0.528947 0.031 Uiso 0.5 1 calc R U P A 1
C026 C 0.8741(2) 0.4843(3) 0.5184(5) 0.0256(2) Uani 0.5 1 d D . P A 1
H026 H 0.903737 0.525170 0.517693 0.031 Uiso 0.5 1 calc R U P A 1
C32 C 0.8570(4) 0.4913(3) 0.5220(5) 0.0256(2) Uani 0.5 1 d D . P A 2
H32 H 0.873844 0.536245 0.521776 0.031 Uiso 0.5 1 calc R U P A 2
C31 C 0.7618(2) 0.40118(14) 0.5184(4) 0.0256(2) Uani 0.5 1 d D . P A 2
S4 S 0.86270(12) 0.36463(8) 0.51866(16) 0.0256(2) Uani 0.5 1 d D . P A 2
C33 C 0.9126(4) 0.43967(18) 0.5210(5) 0.0256(2) Uani 0.5 1 d D . P A 2
H33 H 0.974154 0.445015 0.521634 0.031 Uiso 0.5 1 calc R U P A 2
C34 C 0.7707(5) 0.46895(15) 0.5235(6) 0.0256(2) Uani 0.5 1 d D . P A 2
H34 H 0.723875 0.497449 0.527656 0.031 Uiso 0.5 1 calc R U P A 2

loop_
_atom_site_aniso_label
_atom_site_aniso_U_11
_atom_site_aniso_U_22
_atom_site_aniso_U_33
_atom_site_aniso_U_23
_atom_site_aniso_U_13
_atom_site_aniso_U_12
Rh01 0.01674(10) 0.01412(9) 0.01755(10) 0.00043(7) 0.00724(8) 0.00025(8)
Rh1 0.01894(10) 0.01373(9) 0.01810(10) -0.00104(7) 0.00793(8) 0.00078(8)
S1 0.0251(3) 0.0202(3) 0.0313(4) 0.0016(3) 0.0144(3) -0.0001(3)
S004 0.0243(4) 0.0229(4) 0.0326(5) 0.0019(4) 0.0144(4) 0.0008(4)
C005 0.0243(4) 0.0229(4) 0.0326(5) 0.0019(4) 0.0144(4) 0.0008(4)
O006 0.0222(10) 0.0177(9) 0.0292(11) 0.0009(8) 0.0135(8) 0.0004(8)
O007 0.0218(9) 0.0180(9) 0.0232(10) 0.0015(7) 0.0116(8) -0.0003(8)
O2 0.0266(10) 0.0158(9) 0.0291(11) -0.0004(8) 0.0149(9) 0.0007(8)
O1 0.0249(10) 0.0191(9) 0.0290(11) -0.0021(8) 0.0148(9) -0.0008(8)
F1 0.0413(11) 0.0253(9) 0.0542(12) -0.0143(8) 0.0280(10) -0.0122(8)
F00B 0.0286(10) 0.0287(10) 0.0983(18) -0.0052(11) 0.0365(11) -0.0002(8)
F3 0.0285(10) 0.0307(10) 0.0924(17) -0.0017(11) 0.0327(11) -0.0017(8)
F2 0.0657(14) 0.0465(12) 0.0432(12) -0.0024(10) 0.0349(11) -0.0172(11)
F00E 0.0566(14) 0.0518(13) 0.0797(17) 0.0394(12) 0.0449(13) 0.0335(11)
N00F 0.0212(11) 0.0148(10) 0.0203(11) 0.0016(8) 0.0106(9) 0.0031(9)
N00G 0.0164(10) 0.0183(10) 0.0184(11) 0.0015(9) 0.0054(9) -0.0003(9)
N1 0.0180(11) 0.0177(10) 0.0201(11) -0.0024(9) 0.0069(9) 0.0012(9)
N2 0.0231(11) 0.0167(10) 0.0209(11) 0.0007(9) 0.0087(9) -0.0029(9)
F00J 0.0467(13) 0.0755(16) 0.0598(15) -0.0349(13) 0.0202(11) 0.0102(12)
C00K 0.0211(13) 0.0149(12) 0.0218(13) 0.0017(10) 0.0100(11) -0.0008(10)
C1 0.0196(13) 0.0144(11) 0.0242(14) -0.0027(10) 0.0113(11) 0.0017(10)
C18 0.0235(13) 0.0169(12) 0.0216(14) -0.0014(10) 0.0109(11) -0.0073(11)
C26 0.0205(13) 0.0204(13) 0.0191(13) -0.0010(10) 0.0076(11) 0.0013(11)
C3 0.0193(13) 0.0226(13) 0.0313(16) -0.0073(12) 0.0081(12) -0.0012(11)
C00P 0.0177(13) 0.0180(12) 0.0258(14) 0.0032(11) 0.0092(11) 0.0020(10)
C00Q 0.0193(13) 0.0174(12) 0.0177(13) 0.0013(10) 0.0076(11) -0.0006(10)
C12 0.0184(13) 0.0168(12) 0.0242(14) -0.0055(10) 0.0097(11) -0.0029(10)
C00S 0.0214(13) 0.0204(13) 0.0184(13) -0.0006(10) 0.0072(11) -0.0010(11)
C00T 0.0220(14) 0.0227(13) 0.0280(15) -0.0017(11) 0.0095(12) -0.0001(11)
C00U 0.0202(13) 0.0161(12) 0.0199(13) 0.0000(10) 0.0088(11) -0.0047(10)
C2 0.0216(13) 0.0209(13) 0.0220(14) -0.0014(11) 0.0061(11) 0.0012(11)
C28 0.0232(14) 0.0187(13) 0.0326(16) 0.0007(11) 0.0134(12) -0.0001(11)
C7 0.0202(13) 0.0153(12) 0.0214(13) -0.0023(10) 0.0083(11) 0.0005(10)
C6 0.0218(13) 0.0143(11) 0.0227(14) -0.0020(10) 0.0092(11) 0.0018(10)
C27 0.0181(13) 0.0208(13) 0.0203(13) -0.0033(10) 0.0074(11) -0.0033(10)
C24 0.0233(14) 0.0190(12) 0.0208(14) -0.0008(10) 0.0086(11) -0.0021(11)
C011 0.0193(13) 0.0182(12) 0.0227(14) 0.0036(10) 0.0107(11) 0.0054(10)
C012 0.0304(16) 0.0305(15) 0.0192(14) 0.0008(12) 0.0044(12) -0.0066(13)
C013 0.0241(14) 0.0267(14) 0.0254(15) 0.0050(12) 0.0033(12) 0.0011(12)
C13 0.0219(14) 0.0204(13) 0.0273(15) -0.0031(11) 0.0090(12) 0.0013(11)
C015 0.0274(14) 0.0214(13) 0.0240(14) -0.0001(11) 0.0127(12) 0.0018(11)
C016 0.0262(14) 0.0246(14) 0.0213(14) 0.0000(11) 0.0085(12) -0.0034(12)
C8 0.0278(15) 0.0225(13) 0.0229(14) 0.0038(11) 0.0078(12) 0.0004(12)
C018 0.0265(15) 0.0284(14) 0.0204(14) 0.0001(11) 0.0072(12) 0.0051(12)
C019 0.0214(13) 0.0200(13) 0.0235(14) -0.0009(11) 0.0095(11) -0.0017(11)
C01A 0.0271(14) 0.0273(14) 0.0192(13) -0.0004(11) 0.0089(12) 0.0089(12)
C17 0.0224(13) 0.0175(12) 0.0257(14) -0.0039(11) 0.0134(11) -0.0040(11)
C01C 0.0184(13) 0.0189(12) 0.0262(14) 0.0018(11) 0.0106(11) 0.0003(10)
C5 0.0245(14) 0.0202(13) 0.0275(15) 0.0003(11) 0.0128(12) 0.0011(11)
C01E 0.0235(14) 0.0209(13) 0.0266(15) 0.0039(11) 0.0084(12) 0.0011(11)
C01F 0.0238(15) 0.0217(14) 0.0422(19) -0.0043(13) 0.0109(14) -0.0064(12)
C01G 0.0209(13) 0.0204(13) 0.0231(14) 0.0005(11) 0.0091(11) 0.0021(11)
C22 0.0276(15) 0.0194(13) 0.0242(15) 0.0021(11) 0.0076(12) 0.0001(11)
C10 0.0232(14) 0.0268(14) 0.0244(15) -0.0058(12) 0.0042(12) -0.0020(12)
C01J 0.0272(15) 0.0191(13) 0.0375(17) 0.0018(12) 0.0187(13) 0.0002(12)
C01K 0.0243(4) 0.0229(4) 0.0326(5) 0.0019(4) 0.0144(4) 0.0008(4)
C25 0.0271(15) 0.0167(13) 0.0376(17) -0.0006(12) 0.0161(13) 0.0004(11)
C16 0.0284(15) 0.0270(14) 0.0316(16) -0.0085(12) 0.0197(13) -0.0085(12)
C01N 0.0242(14) 0.0224(13) 0.0239(14) -0.0038(11) 0.0057(12) 0.0024(11)
C14 0.0172(13) 0.0239(14) 0.0406(18) -0.0040(13) 0.0112(13) 0.0014(11)
C01P 0.0252(14) 0.0253(14) 0.0244(14) 0.0060(11) 0.0144(12) 0.0067(12)
C20 0.0345(16) 0.0299(15) 0.0205(14) 0.0021(12) 0.0074(12) -0.0141(13)
C01R 0.0289(15) 0.0276(15) 0.0314(16) 0.0065(12) 0.0162(13) 0.0002(12)
C29 0.0271(15) 0.0205(13) 0.0331(16) 0.0009(12) 0.0113(13) 0.0059(12)
C30 0.0246(14) 0.0257(14) 0.0317(16) -0.0010(12) 0.0132(13) 0.0055(12)
C4 0.0229(14) 0.0223(13) 0.0364(17) -0.0038(12) 0.0162(13) -0.0030(12)
C01V 0.0288(16) 0.0340(16) 0.0252(16) 0.0042(13) 0.0045(13) 0.0140(13)
C11 0.0243(14) 0.0213(13) 0.0221(14) -0.0039(11) 0.0083(11) -0.0028(11)
C9 0.0304(16) 0.0286(15) 0.0215(15) 0.0014(12) 0.0037(12) 0.0018(13)
C23 0.0283(15) 0.0212(13) 0.0398(18) -0.0047(12) 0.0193(14) -0.0028(12)
C15 0.0244(15) 0.0282(15) 0.0420(18) -0.0108(13) 0.0193(14) -0.0037(12)
C020 0.0288(15) 0.0169(13) 0.0461(19) 0.0049(12) 0.0202(14) 0.0017(12)
C19 0.0327(15) 0.0252(14) 0.0231(15) -0.0025(11) 0.0143(13) -0.0102(12)
C21 0.0311(16) 0.0238(14) 0.0264(15) 0.0049(12) 0.0054(13) -0.0036(12)
C023 0.0322(16) 0.0218(14) 0.049(2) 0.0037(13) 0.0213(15) -0.0047(13)
C024 0.0308(16) 0.0262(14) 0.0293(16) 0.0016(12) 0.0141(13) 0.0106(13)
C025 0.0243(4) 0.0229(4) 0.0326(5) 0.0019(4) 0.0144(4) 0.0008(4)
C026 0.0243(4) 0.0229(4) 0.0326(5) 0.0019(4) 0.0144(4) 0.0008(4)
C32 0.0243(4) 0.0229(4) 0.0326(5) 0.0019(4) 0.0144(4) 0.0008(4)
C31 0.0243(4) 0.0229(4) 0.0326(5) 0.0019(4) 0.0144(4) 0.0008(4)
S4 0.0243(4) 0.0229(4) 0.0326(5) 0.0019(4) 0.0144(4) 0.0008(4)
C33 0.0243(4) 0.0229(4) 0.0326(5) 0.0019(4) 0.0144(4) 0.0008(4)
C34 0.0243(4) 0.0229(4) 0.0326(5) 0.0019(4) 0.0144(4) 0.0008(4)

loop_
_atom_type_symbol
_atom_type_description
_atom_type_scat_dispersion_real
_atom_type_scat_dispersion_imag
_atom_type_scat_source
C C 0.0033 0.0016 'International Tables Vol C Tables 4.2.6.8 and 6.1.1.4'
H H 0.0000 0.0000 'International Tables Vol C Tables 4.2.6.8 and 6.1.1.4'
F F 0.0171 0.0103 'International Tables Vol C Tables 4.2.6.8 and 6.1.1.4'
N N 0.0061 0.0033 'International Tables Vol C Tables 4.2.6.8 and 6.1.1.4'
O O 0.0106 0.0060 'International Tables Vol C Tables 4.2.6.8 and 6.1.1.4'
Rh Rh -1.1178 0.9187 'International Tables Vol C Tables 4.2.6.8 and 6.1.1.4'
S S 0.1246 0.1234 'International Tables Vol C Tables 4.2.6.8 and 6.1.1.4'

loop_
_geom_angle_atom_site_label_1
_geom_angle_atom_site_label_2
_geom_angle_atom_site_label_3
_geom_angle
_geom_angle_site_symmetry_1
_geom_angle_site_symmetry_3
_geom_angle_publ_flag
O007 Rh01 O006 86.72(7) . . ?
N00F Rh01 O006 85.90(8) . . ?
N00F Rh01 O007 94.42(8) . . ?
N00G Rh01 O006 93.94(8) . . ?
N00G Rh01 O007 88.43(8) . . ?
N00G Rh01 N00F 177.12(9) . . ?
C00K Rh01 O006 174.96(9) . . ?
C00K Rh01 O007 91.73(9) . . ?
C00K Rh01 N00F 99.01(10) . . ?
C00K Rh01 N00G 81.22(10) . . ?
C00K Rh01 C00P 86.70(11) . . ?
C00P Rh01 O006 95.23(9) . . ?
C00P Rh01 O007 174.91(9) . . ?
C00P Rh01 N00F 81.05(10) . . ?
C00P Rh01 N00G 96.11(10) . . ?
O2 Rh1 O1 87.16(7) . . ?
N1 Rh1 O2 90.78(8) . . ?
N1 Rh1 O1 95.64(8) . . ?
N1 Rh1 N2 174.18(9) . . ?
N2 Rh1 O2 94.51(8) . . ?
N2 Rh1 O1 87.04(8) . . ?
C1 Rh1 O2 89.43(9) . . ?
C1 Rh1 O1 175.11(9) . . ?
C1 Rh1 N1 80.90(10) . . ?
C1 Rh1 N2 96.72(10) . . ?
C12 Rh1 O2 175.97(10) . . ?
C12 Rh1 O1 92.80(9) . . ?
C12 Rh1 N1 93.23(10) . . ?
C12 Rh1 N2 81.46(10) . . ?
C12 Rh1 C1 90.84(10) . . ?
C30 S1 C27 91.54(14) . . ?
C026 S004 C01K 92.1(2) . . ?
C01K C005 H005 121.6 . . ?
C01K C005 C025 116.8(4) . . ?
C025 C005 H005 121.6 . . ?
C01G O006 Rh01 122.91(17) . . ?
C00S O007 Rh01 127.01(14) . . ?
C26 O2 Rh1 126.07(18) . . ?
C24 O1 Rh1 122.06(17) . . ?
C011 N00F Rh01 115.49(18) . . ?
C019 N00F Rh01 125.03(18) . . ?
C019 N00F C011 119.1(2) . . ?
C00U N00G Rh01 115.57(17) . . ?
C01E N00G Rh01 124.60(19) . . ?
C01E N00G C00U 119.8(2) . . ?
C7 N1 Rh1 116.23(17) . . ?
C11 N1 Rh1 123.67(19) . . ?
C11 N1 C7 120.0(2) . . ?
C18 N2 Rh1 114.72(18) . . ?
C22 N2 Rh1 125.81(19) . . ?
C22 N2 C18 119.4(2) . . ?
C00Q C00K Rh01 114.37(19) . . ?
C018 C00K Rh01 128.1(2) . . ?
C018 C00K C00Q 117.6(2) . . ?
C2 C1 Rh1 127.4(2) . . ?
C2 C1 C6 118.0(2) . . ?
C6 C1 Rh1 114.36(19) . . ?
N2 C18 C17 113.7(2) . . ?
N2 C18 C19 120.0(3) . . ?
C19 C18 C17 126.3(3) . . ?
O2 C26 C27 116.2(2) . . ?
O2 C26 C25 125.9(3) . . ?
C25 C26 C27 117.9(2) . . ?
C2 C3 H3 119.8 . . ?
C4 C3 H3 119.8 . . ?
C4 C3 C2 120.4(3) . . ?
C00T C00P Rh01 128.1(2) . . ?
C00T C00P C01C 117.8(2) . . ?
C01C C00P Rh01 114.11(19) . . ?
C00K C00Q C00U 115.4(2) . . ?
C015 C00Q C00K 121.5(2) . . ?
C015 C00Q C00U 123.1(2) . . ?
C13 C12 Rh1 128.1(2) . . ?
C13 C12 C17 118.0(2) . . ?
C17 C12 Rh1 113.91(19) . . ?
O007 C00S C01K 114.50(18) . . ?
O007 C00S C020 125.45(16) . . ?
O007 C00S C31 120.4(2) . . ?
C020 C00S C01K 120.0(2) . . ?
C020 C00S C31 114.1(2) . . ?
C00P C00T H00T 119.5 . . ?
C01F C00T C00P 121.1(3) . . ?
C01F C00T H00T 119.5 . . ?
N00G C00U C00Q 113.3(2) . . ?
N00G C00U C016 119.9(2) . . ?
C016 C00U C00Q 126.8(2) . . ?
C1 C2 C3 121.2(3) . . ?
C1 C2 H2 119.4 . . ?
C3 C2 H2 119.4 . . ?
C27 C28 H28 123.9 . . ?
C27 C28 C29 112.3(3) . . ?
C29 C28 H28 123.9 . . ?
N1 C7 C6 112.8(2) . . ?
N1 C7 C8 119.9(2) . . ?
C8 C7 C6 127.3(3) . . ?
C1 C6 C7 115.6(2) . . ?
C5 C6 C1 120.8(3) . . ?
C5 C6 C7 123.6(2) . . ?
C26 C27 S1 118.5(2) . . ?
C28 C27 S1 111.4(2) . . ?
C28 C27 C26 130.0(3) . . ?
O1 C24 C25 130.8(3) . . ?
O1 C24 C23 114.1(2) . . ?
C25 C24 C23 115.1(2) . . ?
N00F C011 C01C 113.2(2) . . ?
N00F C011 C01P 120.2(3) . . ?
C01P C011 C01C 126.6(2) . . ?
C013 C012 H012 120.3 . . ?
C013 C012 C016 119.4(3) . . ?
C016 C012 H012 120.3 . . ?
C012 C013 H013 120.6 . . ?
C01E C013 C012 118.8(3) . . ?
C01E C013 H013 120.6 . . ?
C12 C13 H13 119.5 . . ?
C14 C13 C12 120.9(3) . . ?
C14 C13 H13 119.5 . . ?
C00Q C015 H015 120.1 . . ?
C024 C015 C00Q 119.8(3) . . ?
C024 C015 H015 120.1 . . ?
C00U C016 H016 120.1 . . ?
C012 C016 C00U 119.9(3) . . ?
C012 C016 H016 120.1 . . ?
C7 C8 H8 120.0 . . ?
C9 C8 C7 119.9(3) . . ?
C9 C8 H8 120.0 . . ?
C00K C018 H018 119.7 . . ?
C01V C018 C00K 120.7(3) . . ?
C01V C018 H018 119.7 . . ?
N00F C019 H019 118.7 . . ?
N00F C019 C01N 122.6(3) . . ?
C01N C019 H019 118.7 . . ?
C01N C01A H01A 120.4 . . ?
C01P C01A H01A 120.4 . . ?
C01P C01A C01N 119.3(3) . . ?
C12 C17 C18 115.8(2) . . ?
C16 C17 C18 123.5(3) . . ?
C16 C17 C12 120.7(3) . . ?
C00P C01C C011 115.7(2) . . ?
C01R C01C C00P 120.7(3) . . ?
C01R C01C C011 123.5(3) . . ?
C6 C5 H5 120.1 . . ?
C4 C5 C6 119.8(3) . . ?
C4 C5 H5 120.1 . . ?
N00G C01E C013 122.2(3) . . ?
N00G C01E H01E 118.9 . . ?
C013 C01E H01E 118.9 . . ?
C00T C01F H01F 119.7 . . ?
C023 C01F C00T 120.6(3) . . ?
C023 C01F H01F 119.7 . . ?
O006 C01G C01J 114.4(2) . . ?
O006 C01G C020 131.4(3) . . ?
C020 C01G C01J 114.2(2) . . ?
N2 C22 H22 118.8 . . ?
N2 C22 C21 122.4(3) . . ?
C21 C22 H22 118.8 . . ?
C11 C10 H10 120.7 . . ?
C11 C10 C9 118.6(3) . . ?
C9 C10 H10 120.7 . . ?
F00B C01J F00J 105.8(3) . . ?
F00B C01J C01G 113.1(2) . . ?
F00E C01J F00B 106.7(3) . . ?
F00E C01J F00J 105.9(3) . . ?
F00E C01J C01G 113.2(2) . . ?
F00J C01J C01G 111.6(2) . . ?
C005 C01K S004 108.5(2) . . ?
C005 C01K C00S 128.9(3) . . ?
C00S C01K S004 122.65(12) . . ?
C26 C25 H25 116.9 . . ?
C24 C25 C26 126.2(3) . . ?
C24 C25 H25 116.9 . . ?
C17 C16 H16 120.0 . . ?
C15 C16 C17 120.0(3) . . ?
C15 C16 H16 120.0 . . ?
C019 C01N C01A 118.7(3) . . ?
C019 C01N H01N 120.6 . . ?
C01A C01N H01N 120.6 . . ?
C13 C14 H14 119.8 . . ?
C15 C14 C13 120.4(3) . . ?
C15 C14 H14 119.8 . . ?
C011 C01P H01P 120.0 . . ?
C01A C01P C011 120.1(3) . . ?
C01A C01P H01P 120.0 . . ?
C19 C20 H20 120.6 . . ?
C19 C20 C21 118.8(3) . . ?
C21 C20 H20 120.6 . . ?
C01C C01R H01R 120.0 . . ?
C023 C01R C01C 120.0(3) . . ?
C023 C01R H01R 120.0 . . ?
C28 C29 H29 123.8 . . ?
C30 C29 C28 112.4(3) . . ?
C30 C29 H29 123.8 . . ?
S1 C30 H30 123.8 . . ?
C29 C30 S1 112.3(2) . . ?
C29 C30 H30 123.8 . . ?
C3 C4 H4 120.1 . . ?
C5 C4 C3 119.8(3) . . ?
C5 C4 H4 120.1 . . ?
C018 C01V H01V 119.7 . . ?
C024 C01V C018 120.6(3) . . ?
C024 C01V H01V 119.7 . . ?
N1 C11 C10 122.2(3) . . ?
N1 C11 H11 118.9 . . ?
C10 C11 H11 118.9 . . ?
C8 C9 C10 119.4(3) . . ?
C8 C9 H9 120.3 . . ?
C10 C9 H9 120.3 . . ?
F1 C23 F2 105.1(2) . . ?
F1 C23 C24 114.0(2) . . ?
F3 C23 F1 107.8(2) . . ?
F3 C23 F2 106.3(2) . . ?
F3 C23 C24 112.7(2) . . ?
F2 C23 C24 110.4(2) . . ?
C16 C15 C14 120.0(3) . . ?
C16 C15 H15 120.0 . . ?
C14 C15 H15 120.0 . . ?
C00S C020 H020 116.8 . . ?
C01G C020 C00S 126.3(2) . . ?
C01G C020 H020 116.8 . . ?
C18 C19 H19 119.8 . . ?
C20 C19 C18 120.3(3) . . ?
C20 C19 H19 119.8 . . ?
C22 C21 C20 119.1(3) . . ?
C22 C21 H21 120.5 . . ?
C20 C21 H21 120.5 . . ?
C01F C023 C01R 119.8(3) . . ?
C01F C023 H023 120.1 . . ?
C01R C023 H023 120.1 . . ?
C015 C024 C01V 119.9(3) . . ?
C015 C024 H024 120.1 . . ?
C01V C024 H024 120.1 . . ?
C005 C025 H025 125.9 . . ?
C026 C025 C005 108.3(5) . . ?
C026 C025 H025 125.9 . . ?
S004 C026 H026 122.8 . . ?
C025 C026 S004 114.3(4) . . ?
C025 C026 H026 122.8 . . ?
C33 C32 H32 124.7 . . ?
C33 C32 C34 110.7(6) . . ?
C34 C32 H32 124.7 . . ?
C00S C31 S4 114.4(2) . . ?
C34 C31 C00S 133.6(4) . . ?
C34 C31 S4 111.3(3) . . ?
C33 S4 C31 90.7(2) . . ?
C32 C33 S4 114.3(5) . . ?
C32 C33 H33 122.8 . . ?
S4 C33 H33 122.8 . . ?
C32 C34 H34 123.6 . . ?
C31 C34 C32 112.9(5) . . ?
C31 C34 H34 123.6 . . ?

loop_
_geom_bond_atom_site_label_1
_geom_bond_atom_site_label_2
_geom_bond_distance
_geom_bond_site_symmetry_2
_geom_bond_publ_flag
Rh01 O006 2.1899(18) . ?
Rh01 O007 2.1791(18) . ?
Rh01 N00F 2.039(2) . ?
Rh01 N00G 2.036(2) . ?
Rh01 C00K 1.977(3) . ?
Rh01 C00P 1.981(3) . ?
Rh1 O2 2.1501(18) . ?
Rh1 O1 2.1969(19) . ?
Rh1 N1 2.027(2) . ?
Rh1 N2 2.047(2) . ?
Rh1 C1 1.978(3) . ?
Rh1 C12 1.976(3) . ?
S1 C27 1.712(3) . ?
S1 C30 1.706(3) . ?
S004 C01K 1.7060(8) . ?
S004 C026 1.6923(10) . ?
C005 H005 0.9500 . ?
C005 C01K 1.3790(10) . ?
C005 C025 1.396(4) . ?
O006 C01G 1.256(3) . ?
O007 C00S 1.268(3) . ?
O2 C26 1.264(3) . ?
O1 C24 1.262(3) . ?
F1 C23 1.333(3) . ?
F00B C01J 1.322(3) . ?
F3 C23 1.331(3) . ?
F2 C23 1.354(4) . ?
F00E C01J 1.320(3) . ?
N00F C011 1.363(3) . ?
N00F C019 1.348(3) . ?
N00G C00U 1.360(3) . ?
N00G C01E 1.342(3) . ?
N1 C7 1.356(3) . ?
N1 C11 1.343(3) . ?
N2 C18 1.363(3) . ?
N2 C22 1.346(3) . ?
F00J C01J 1.334(4) . ?
C00K C00Q 1.409(4) . ?
C00K C018 1.397(4) . ?
C1 C2 1.389(4) . ?
C1 C6 1.405(4) . ?
C18 C17 1.464(4) . ?
C18 C19 1.396(4) . ?
C26 C27 1.467(4) . ?
C26 C25 1.417(4) . ?
C3 H3 0.9500 . ?
C3 C2 1.391(4) . ?
C3 C4 1.385(4) . ?
C00P C00T 1.398(4) . ?
C00P C01C 1.413(4) . ?
C00Q C00U 1.469(4) . ?
C00Q C015 1.393(4) . ?
C12 C13 1.397(4) . ?
C12 C17 1.412(4) . ?
C00S C01K 1.4593(9) . ?
C00S C020 1.415(4) . ?
C00S C31 1.4653(10) . ?
C00T H00T 0.9500 . ?
C00T C01F 1.389(4) . ?
C00U C016 1.389(4) . ?
C2 H2 0.9500 . ?
C28 H28 0.9500 . ?
C28 C27 1.375(4) . ?
C28 C29 1.410(4) . ?
C7 C6 1.465(4) . ?
C7 C8 1.389(4) . ?
C6 C5 1.405(4) . ?
C24 C25 1.378(4) . ?
C24 C23 1.536(4) . ?
C011 C01C 1.462(4) . ?
C011 C01P 1.396(4) . ?
C012 H012 0.9500 . ?
C012 C013 1.377(4) . ?
C012 C016 1.384(4) . ?
C013 H013 0.9500 . ?
C013 C01E 1.375(4) . ?
C13 H13 0.9500 . ?
C13 C14 1.394(4) . ?
C015 H015 0.9500 . ?
C015 C024 1.382(4) . ?
C016 H016 0.9500 . ?
C8 H8 0.9500 . ?
C8 C9 1.382(4) . ?
C018 H018 0.9500 . ?
C018 C01V 1.396(4) . ?
C019 H019 0.9500 . ?
C019 C01N 1.378(4) . ?
C01A H01A 0.9500 . ?
C01A C01N 1.387(4) . ?
C01A C01P 1.375(4) . ?
C17 C16 1.400(4) . ?
C01C C01R 1.402(4) . ?
C5 H5 0.9500 . ?
C5 C4 1.381(4) . ?
C01E H01E 0.9500 . ?
C01F H01F 0.9500 . ?
C01F C023 1.384(5) . ?
C01G C01J 1.536(4) . ?
C01G C020 1.377(4) . ?
C22 H22 0.9500 . ?
C22 C21 1.379(4) . ?
C10 H10 0.9500 . ?
C10 C11 1.377(4) . ?
C10 C9 1.383(4) . ?
C25 H25 0.9500 . ?
C16 H16 0.9500 . ?
C16 C15 1.383(4) . ?
C01N H01N 0.9500 . ?
C14 H14 0.9500 . ?
C14 C15 1.385(4) . ?
C01P H01P 0.9500 . ?
C20 H20 0.9500 . ?
C20 C19 1.381(4) . ?
C20 C21 1.386(4) . ?
C01R H01R 0.9500 . ?
C01R C023 1.387(4) . ?
C29 H29 0.9500 . ?
C29 C30 1.358(4) . ?
C30 H30 0.9500 . ?
C4 H4 0.9500 . ?
C01V H01V 0.9500 . ?
C01V C024 1.384(4) . ?
C11 H11 0.9500 . ?
C9 H9 0.9500 . ?
C15 H15 0.9500 . ?
C020 H020 0.9500 . ?
C19 H19 0.9500 . ?
C21 H21 0.9500 . ?
C023 H023 0.9500 . ?
C024 H024 0.9500 . ?
C025 H025 0.9500 . ?
C025 C026 1.367(4) . ?
C026 H026 0.9500 . ?
C32 H32 0.9500 . ?
C32 C33 1.359(4) . ?
C32 C34 1.415(5) . ?
C31 S4 1.721(3) . ?
C31 C34 1.3840(10) . ?
S4 C33 1.702(4) . ?
C33 H33 0.9500 . ?
C34 H34 0.9500 . ?

loop_
_geom_torsion_atom_site_label_1
_geom_torsion_atom_site_label_2
_geom_torsion_atom_site_label_3
_geom_torsion_atom_site_label_4
_geom_torsion
_geom_torsion_site_symmetry_1
_geom_torsion_site_symmetry_2
_geom_torsion_site_symmetry_3
_geom_torsion_site_symmetry_4
_geom_torsion_publ_flag
Rh01 O006 C01G C01J 179.47(17) . . . . ?
Rh01 O006 C01G C020 -2.1(4) . . . . ?
Rh01 O007 C00S C01K 172.87(12) . . . . ?
Rh01 O007 C00S C020 -4.4(4) . . . . ?
Rh01 O007 C00S C31 174.3(3) . . . . ?
Rh01 N00F C011 C01C 6.8(3) . . . . ?
Rh01 N00F C011 C01P -172.60(19) . . . . ?
Rh01 N00F C019 C01N 171.1(2) . . . . ?
Rh01 N00G C00U C00Q 1.0(3) . . . . ?
Rh01 N00G C00U C016 -177.80(19) . . . . ?
Rh01 N00G C01E C013 177.5(2) . . . . ?
Rh01 C00K C00Q C00U -2.9(3) . . . . ?
Rh01 C00K C00Q C015 177.1(2) . . . . ?
Rh01 C00K C018 C01V -178.0(2) . . . . ?
Rh01 C00P C00T C01F -179.7(2) . . . . ?
Rh01 C00P C01C C011 -2.1(3) . . . . ?
Rh01 C00P C01C C01R 179.2(2) . . . . ?
Rh1 O2 C26 C27 165.27(17) . . . . ?
Rh1 O2 C26 C25 -13.8(4) . . . . ?
Rh1 O1 C24 C25 4.7(4) . . . . ?
Rh1 O1 C24 C23 -171.89(18) . . . . ?
Rh1 N1 C7 C6 -3.0(3) . . . . ?
Rh1 N1 C7 C8 177.7(2) . . . . ?
Rh1 N1 C11 C10 -176.9(2) . . . . ?
Rh1 N2 C18 C17 4.4(3) . . . . ?
Rh1 N2 C18 C19 -177.66(19) . . . . ?
Rh1 N2 C22 C21 176.9(2) . . . . ?
Rh1 C1 C2 C3 -173.8(2) . . . . ?
Rh1 C1 C6 C7 -2.2(3) . . . . ?
Rh1 C1 C6 C5 175.0(2) . . . . ?
Rh1 C12 C13 C14 -176.7(2) . . . . ?
Rh1 C12 C17 C18 -5.2(3) . . . . ?
Rh1 C12 C17 C16 175.7(2) . . . . ?
C005 C025 C026 S004 -0.5(10) . . . . ?
O006 C01G C01J F00B -15.0(4) . . . . ?
O006 C01G C01J F00E -136.5(3) . . . . ?
O006 C01G C01J F00J 104.1(3) . . . . ?
O006 C01G C020 C00S -1.3(6) . . . . ?
O007 C00S C01K S004 177.10(17) . . . . ?
O007 C00S C01K C005 -4.4(6) . . . . ?
O007 C00S C020 C01G 5.0(5) . . . . ?
O007 C00S C31 S4 -1.7(5) . . . . ?
O007 C00S C31 C34 -171.3(7) . . . . ?
O2 C26 C27 S1 4.3(3) . . . . ?
O2 C26 C27 C28 -171.7(3) . . . . ?
O2 C26 C25 C24 2.9(5) . . . . ?
O1 C24 C25 C26 2.0(5) . . . . ?
O1 C24 C23 F1 -147.8(3) . . . . ?
O1 C24 C23 F3 -24.5(4) . . . . ?
O1 C24 C23 F2 94.2(3) . . . . ?
N00F C011 C01C C00P -3.2(3) . . . . ?
N00F C011 C01C C01R 175.6(3) . . . . ?
N00F C011 C01P C01A 0.7(4) . . . . ?
N00F C019 C01N C01A 1.0(4) . . . . ?
N00G C00U C016 C012 0.0(4) . . . . ?
N1 C7 C6 C1 3.4(3) . . . . ?
N1 C7 C6 C5 -173.7(2) . . . . ?
N1 C7 C8 C9 -0.7(4) . . . . ?
N2 C18 C17 C12 0.5(3) . . . . ?
N2 C18 C17 C16 179.5(2) . . . . ?
N2 C18 C19 C20 0.5(4) . . . . ?
N2 C22 C21 C20 0.5(4) . . . . ?
C00K C00Q C00U N00G 1.2(3) . . . . ?
C00K C00Q C00U C016 179.9(3) . . . . ?
C00K C00Q C015 C024 1.7(4) . . . . ?
C00K C018 C01V C024 0.6(5) . . . . ?
C1 C6 C5 C4 -0.4(4) . . . . ?
C18 N2 C22 C21 -0.5(4) . . . . ?
C18 C17 C16 C15 -176.8(3) . . . . ?
C00P C00T C01F C023 0.1(4) . . . . ?
C00P C01C C01R C023 1.0(4) . . . . ?
C00Q C00K C018 C01V 0.9(4) . . . . ?
C00Q C00U C016 C012 -178.6(3) . . . . ?
C00Q C015 C024 C01V -0.1(4) . . . . ?
C12 C13 C14 C15 0.2(4) . . . . ?
C12 C17 C16 C15 2.2(4) . . . . ?
C00S C31 S4 C33 -174.5(5) . . . . ?
C00S C31 C34 C32 173.9(6) . . . . ?
C00T C00P C01C C011 177.7(2) . . . . ?
C00T C00P C01C C01R -1.1(4) . . . . ?
C00T C01F C023 C01R -0.3(5) . . . . ?
C00U N00G C01E C013 -0.9(4) . . . . ?
C00U C00Q C015 C024 -178.4(3) . . . . ?
C2 C1 C6 C7 -176.3(2) . . . . ?
C2 C1 C6 C5 0.9(4) . . . . ?
C2 C3 C4 C5 0.8(4) . . . . ?
C28 C29 C30 S1 0.0(3) . . . . ?
C7 N1 C11 C10 -0.2(4) . . . . ?
C7 C6 C5 C4 176.6(2) . . . . ?
C7 C8 C9 C10 0.0(4) . . . . ?
C6 C1 C2 C3 -0.6(4) . . . . ?
C6 C7 C8 C9 -179.8(3) . . . . ?
C6 C5 C4 C3 -0.5(4) . . . . ?
C27 S1 C30 C29 0.4(2) . . . . ?
C27 C26 C25 C24 -176.1(3) . . . . ?
C27 C28 C29 C30 -0.6(4) . . . . ?
C011 N00F C019 C01N -1.5(4) . . . . ?
C011 C01C C01R C023 -177.7(3) . . . . ?
C012 C013 C01E N00G 0.3(4) . . . . ?
C013 C012 C016 C00U -0.6(4) . . . . ?
C13 C12 C17 C18 176.4(2) . . . . ?
C13 C12 C17 C16 -2.7(4) . . . . ?
C13 C14 C15 C16 -0.8(4) . . . . ?
C015 C00Q C00U N00G -178.8(2) . . . . ?
C015 C00Q C00U C016 0.0(4) . . . . ?
C016 C012 C013 C01E 0.5(4) . . . . ?
C8 C7 C6 C1 -177.4(3) . . . . ?
C8 C7 C6 C5 5.5(4) . . . . ?
C018 C00K C00Q C00U 178.0(2) . . . . ?
C018 C00K C00Q C015 -2.1(4) . . . . ?
C018 C01V C024 C015 -1.0(5) . . . . ?
C019 N00F C011 C01C -179.9(2) . . . . ?
C019 N00F C011 C01P 0.7(4) . . . . ?
C17 C18 C19 C20 178.2(3) . . . . ?
C17 C12 C13 C14 1.5(4) . . . . ?
C17 C16 C15 C14 -0.4(4) . . . . ?
C01C C00P C00T C01F 0.6(4) . . . . ?
C01C C011 C01P C01A -178.7(3) . . . . ?
C01C C01R C023 C01F -0.3(5) . . . . ?
C01E N00G C00U C00Q 179.5(2) . . . . ?
C01E N00G C00U C016 0.7(4) . . . . ?
C22 N2 C18 C17 -178.0(2) . . . . ?
C22 N2 C18 C19 0.0(4) . . . . ?
C01J C01G C020 C00S 177.2(3) . . . . ?
C01K S004 C026 C025 1.7(7) . . . . ?
C01K C005 C025 C026 -1.5(12) . . . . ?
C01K C00S C020 C01G -172.2(3) . . . . ?
C25 C26 C27 S1 -176.6(2) . . . . ?
C25 C26 C27 C28 7.4(4) . . . . ?
C25 C24 C23 F1 35.0(4) . . . . ?
C25 C24 C23 F3 158.3(3) . . . . ?
C25 C24 C23 F2 -82.9(3) . . . . ?
C01N C01A C01P C011 -1.2(4) . . . . ?
C01P C011 C01C C00P 176.2(3) . . . . ?
C01P C011 C01C C01R -5.1(4) . . . . ?
C01P C01A C01N C019 0.5(4) . . . . ?
C29 C28 C27 S1 0.9(3) . . . . ?
C29 C28 C27 C26 177.2(3) . . . . ?
C30 S1 C27 C26 -177.5(2) . . . . ?
C30 S1 C27 C28 -0.8(2) . . . . ?
C4 C3 C2 C1 -0.2(4) . . . . ?
C11 N1 C7 C6 -179.9(2) . . . . ?
C11 N1 C7 C8 0.8(4) . . . . ?
C11 C10 C9 C8 0.5(4) . . . . ?
C9 C10 C11 N1 -0.5(4) . . . . ?
C23 C24 C25 C26 178.5(3) . . . . ?
C020 C00S C01K S004 -5.4(3) . . . . ?
C020 C00S C01K C005 173.1(6) . . . . ?
C020 C00S C31 S4 177.3(3) . . . . ?
C020 C00S C31 C34 7.6(9) . . . . ?
C020 C01G C01J F00B 166.3(3) . . . . ?
C020 C01G C01J F00E 44.7(4) . . . . ?
C020 C01G C01J F00J -74.6(3) . . . . ?
C19 C18 C17 C12 -177.4(3) . . . . ?
C19 C18 C17 C16 1.7(4) . . . . ?
C19 C20 C21 C22 0.0(4) . . . . ?
C21 C20 C19 C18 -0.4(4) . . . . ?
C025 C005 C01K S004 2.8(10) . . . . ?
C025 C005 C01K C00S -175.9(6) . . . . ?
C026 S004 C01K C005 -2.4(6) . . . . ?
C026 S004 C01K C00S 176.4(3) . . . . ?
C31 C00S C020 C01G -173.9(4) . . . . ?
C31 S4 C33 C32 0.3(7) . . . . ?
S4 C31 C34 C32 4.0(9) . . . . ?
C33 C32 C34 C31 -3.8(10) . . . . ?
C34 C32 C33 S4 1.9(10) . . . . ?
C34 C31 S4 C33 -2.4(6) . . . . ?
